data_7703476
loop_
_publ_author_name
'Davies, David L.'
'Singh, Kuldip'
'Tamosiunaite, Neringa'

_publ_section_title
;
 Steric and electronic effects on acetate-assisted cyclometallation of
 2-phenylpyridines at [MCl<sub>2</sub>Cp*]<sub>2</sub> (M = Ir, Rh).
;
_journal_issue 8
_journal_name_full 'Dalton transactions (Cambridge, England : 2003)'
_journal_page_first 2680
_journal_page_last 2686
_journal_paper_doi 10.1039/c9dt04581c
_journal_volume 49
_journal_year 2020
_chemical_formula_moiety 'C22 H22 Cl F3 Ir N'
_chemical_formula_sum 'C22 H22 Cl F3 Ir N'
_chemical_formula_weight 585.05
_space_group_crystal_system monoclinic
_space_group_IT_number 14
_space_group_name_Hall '-P 2ybc'
_space_group_name_H-M_alt 'P 1 21/c 1'
_atom_sites_solution_hydrogens geom
_audit_creation_method SHELXL-2018/3
_audit_update_record
;
2020-02-04 deposited with the CCDC.	2020-02-06 downloaded from the CCDC.
;
_cell_angle_alpha 90
_cell_angle_beta 92.502(8)
_cell_angle_gamma 90
_cell_formula_units_Z 4
_cell_length_a 15.581(8)
_cell_length_b 7.767(4)
_cell_length_c 16.411(8)
_cell_measurement_reflns_used 825
_cell_measurement_temperature 150(2)
_cell_measurement_theta_max 28.162
_cell_measurement_theta_min 2.902
_cell_volume 1984.1(17)
_computing_cell_refinement 'Bruker SMART'
_computing_data_collection 'Bruker SMART'
_computing_data_reduction 'Bruker SHELXTL'
_computing_molecular_graphics 'Bruker SHELXTL'
_computing_publication_material 'Bruker SHELXTL'
_computing_structure_refinement 'SHELXL-2018/3 (Sheldrick, 2018)'
_computing_structure_solution 'Bruker SHELXTL'
_diffrn_ambient_temperature 150(2)
_diffrn_measured_fraction_theta_full 0.999
_diffrn_measured_fraction_theta_max 0.999
_diffrn_measurement_device_type 'Bruker Apex 2000 CCD area detector'
_diffrn_measurement_method 'phi and omega scans'
_diffrn_radiation_type MoK\a
_diffrn_radiation_wavelength 0.71073
_diffrn_reflns_av_R_equivalents 0.1116
_diffrn_reflns_av_unetI/netI 0.0846
_diffrn_reflns_Laue_measured_fraction_full 0.999
_diffrn_reflns_Laue_measured_fraction_max 0.999
_diffrn_reflns_limit_h_max 19
_diffrn_reflns_limit_h_min -19
_diffrn_reflns_limit_k_max 9
_diffrn_reflns_limit_k_min -9
_diffrn_reflns_limit_l_max 19
_diffrn_reflns_limit_l_min -20
_diffrn_reflns_number 14362
_diffrn_reflns_point_group_measured_fraction_full 0.999
_diffrn_reflns_point_group_measured_fraction_max 0.999
_diffrn_reflns_theta_full 25.242
_diffrn_reflns_theta_max 25.999
_diffrn_reflns_theta_min 1.308
_exptl_absorpt_coefficient_mu 6.898
_exptl_absorpt_correction_T_max 0.831
_exptl_absorpt_correction_T_min 0.478
_exptl_absorpt_correction_type empirical
_exptl_absorpt_process_details
;
absoprtion correction based on 6957 reflections(SADABS);Rint 0.1340 before
correction and 0.0708 after.
;
_exptl_crystal_colour yellow
_exptl_crystal_density_diffrn 1.958
_exptl_crystal_description plate
_exptl_crystal_F_000 1128
_exptl_crystal_size_max 0.32
_exptl_crystal_size_mid 0.21
_exptl_crystal_size_min 0.03
_refine_diff_density_max 1.834
_refine_diff_density_min -1.009
_refine_diff_density_rms 0.225
_refine_ls_extinction_method none
_refine_ls_goodness_of_fit_ref 1.040
_refine_ls_hydrogen_treatment constr
_refine_ls_matrix_type full
_refine_ls_number_parameters 285
_refine_ls_number_reflns 3910
_refine_ls_number_restraints 61
_refine_ls_restrained_S_all 1.044
_refine_ls_R_factor_all 0.0676
_refine_ls_R_factor_gt 0.0476
_refine_ls_shift/su_max 0.001
_refine_ls_shift/su_mean 0.000
_refine_ls_structure_factor_coef Fsqd
_refine_ls_weighting_details 'w=1/[\s^2^(Fo^2^)+(0.0368P)^2^] where P=(Fo^2^+2Fc^2^)/3'
_refine_ls_weighting_scheme calc
_refine_ls_wR_factor_gt 0.0904
_refine_ls_wR_factor_ref 0.0959
_reflns_Friedel_coverage 0.000
_reflns_number_gt 3082
_reflns_number_total 3910
_reflns_threshold_expression 'I > 2\s(I)'
_cod_data_source_file c9dt04581c2.cif
_cod_data_source_block 17091
_cod_depositor_comments 'Adding full bibliography for 7703476--7703478.cif.'
_cod_original_cell_volume 1984.3(17)
_cod_original_sg_symbol_H-M 'P 21/c'
_cod_database_code 7703476
_shelx_shelxl_version_number 2018/3
_shelx_space_group_comment
; 
The symmetry employed for this shelxl refinement is uniquely defined 
by the following loop, which should always be used as a source of 
symmetry information in preference to the above space-group names. 
They are only intended as comments. 
;

loop_
_space_group_symop_operation_xyz
'x, y, z'
'-x, y+1/2, -z+1/2'
'-x, -y, -z'
'x, -y-1/2, z-1/2'

loop_
_atom_site_label
_atom_site_type_symbol
_atom_site_fract_x
_atom_site_fract_y
_atom_site_fract_z
_atom_site_U_iso_or_equiv
_atom_site_adp_type
_atom_site_occupancy
_atom_site_site_symmetry_order
_atom_site_calc_flag
_atom_site_refinement_flags_posn
_atom_site_refinement_flags_adp
_atom_site_refinement_flags_occupancy
_atom_site_disorder_assembly
_atom_site_disorder_group
Ir1 Ir 0.71075(2) 0.05555(4) 0.18942(2) 0.01803(11) Uani 1 1 d . . . . .
Cl1 Cl 0.63901(13) -0.2138(2) 0.16023(12) 0.0251(4) Uani 1 1 d . . . . .
F1A F 0.9787(17) -0.209(2) 0.0139(13) 0.059(6) Uani 0.5 1 d . . P A 1
F1B F 0.9797(16) -0.291(3) 0.0227(14) 0.057(5) Uani 0.5 1 d . U P A 2
F2A F 1.0821(10) -0.138(3) 0.0916(10) 0.065(4) Uani 0.5 1 d . U P A 1
F2B F 1.0534(9) -0.0833(14) 0.0693(10) 0.048(4) Uani 0.5 1 d D U P A 2
F3A F 1.0805(7) -0.3372(17) 0.1080(6) 0.053(3) Uani 0.6 1 d . U P A 1
F3B F 1.0333(13) -0.401(2) 0.0838(11) 0.061(4) Uani 0.4 1 d . U P A 2
N1 N 0.7123(4) -0.0212(7) 0.3118(4) 0.0185(14) Uani 1 1 d . . . . .
C1 C 0.6458(6) 0.0061(11) 0.3607(5) 0.030(2) Uani 1 1 d . . . . .
H1 H 0.595229 0.060667 0.339048 0.036 Uiso 1 1 calc R U . . .
C2 C 0.6503(6) -0.0441(11) 0.4413(5) 0.033(2) Uani 1 1 d . . . . .
H2 H 0.604318 -0.019470 0.475623 0.039 Uiso 1 1 calc R U . . .
C3 C 0.7221(6) -0.1305(12) 0.4715(5) 0.036(2) Uani 1 1 d . . . . .
H3 H 0.725700 -0.167191 0.526782 0.043 Uiso 1 1 calc R U . . .
C4 C 0.7888(6) -0.1632(11) 0.4212(5) 0.032(2) Uani 1 1 d . . . . .
H4 H 0.838207 -0.224156 0.441113 0.038 Uiso 1 1 calc R U . . .
C5 C 0.7827(5) -0.1064(10) 0.3417(5) 0.0220(18) Uani 1 1 d . . . . .
C6 C 0.8470(5) -0.1392(10) 0.2798(4) 0.0237(18) Uani 1 1 d . . . . .
C7 C 0.9226(5) -0.2294(10) 0.2958(5) 0.0251(18) Uani 1 1 d . . . . .
H7 H 0.936992 -0.268078 0.349596 0.030 Uiso 1 1 calc R U . . .
C8 C 0.9770(5) -0.2632(10) 0.2338(5) 0.0253(18) Uani 1 1 d . . . . .
H8 H 1.029002 -0.324775 0.244362 0.030 Uiso 1 1 calc R U . . .
C9 C 0.9548(5) -0.2060(10) 0.1560(5) 0.0254(19) Uani 1 1 d . . . . .
C10 C 0.8795(6) -0.1155(10) 0.1400(5) 0.0236(18) Uani 1 1 d . . . . .
H10 H 0.865831 -0.078401 0.085828 0.028 Uiso 1 1 calc R U . . .
C11 C 0.8235(5) -0.0774(9) 0.2008(4) 0.0169(16) Uani 1 1 d . . . . .
C12 C 0.7242(5) 0.3303(11) 0.1935(4) 0.0257(19) Uani 1 1 d . . . . .
C13 C 0.6319(5) 0.3012(10) 0.1889(4) 0.0199(17) Uani 1 1 d . . . . .
C14 C 0.6113(5) 0.2101(11) 0.1171(5) 0.0254(19) Uani 1 1 d . . . . .
C15 C 0.6909(6) 0.1852(10) 0.0739(4) 0.0261(19) Uani 1 1 d . . . . .
C16 C 0.7587(6) 0.2702(10) 0.1185(5) 0.030(2) Uani 1 1 d . . . . .
C17 C 0.7713(6) 0.4371(11) 0.2568(5) 0.035(2) Uani 1 1 d . . . . .
H17A H 0.831961 0.403452 0.260079 0.052 Uiso 1 1 calc R U . . .
H17B H 0.746202 0.418651 0.309819 0.052 Uiso 1 1 calc R U . . .
H17C H 0.766537 0.558998 0.241925 0.052 Uiso 1 1 calc R U . . .
C18 C 0.5714(6) 0.3689(11) 0.2496(5) 0.033(2) Uani 1 1 d . . . . .
H18A H 0.561194 0.491707 0.239637 0.050 Uiso 1 1 calc R U . . .
H18B H 0.596674 0.352944 0.304851 0.050 Uiso 1 1 calc R U . . .
H18C H 0.516892 0.306268 0.244147 0.050 Uiso 1 1 calc R U . . .
C19 C 0.5243(6) 0.1478(12) 0.0879(6) 0.040(2) Uani 1 1 d . . . . .
H19A H 0.481611 0.181814 0.126974 0.060 Uiso 1 1 calc R U . . .
H19B H 0.525095 0.022010 0.083089 0.060 Uiso 1 1 calc R U . . .
H19C H 0.509264 0.198655 0.034538 0.060 Uiso 1 1 calc R U . . .
C20 C 0.6950(8) 0.1008(12) -0.0088(5) 0.043(3) Uani 1 1 d . . . . .
H20A H 0.674252 0.181499 -0.051113 0.065 Uiso 1 1 calc R U . . .
H20B H 0.658932 -0.002578 -0.010424 0.065 Uiso 1 1 calc R U . . .
H20C H 0.754548 0.068764 -0.018438 0.065 Uiso 1 1 calc R U . . .
C21 C 0.8470(6) 0.2989(12) 0.0936(5) 0.038(2) Uani 1 1 d . . . . .
H21A H 0.860775 0.215121 0.051457 0.057 Uiso 1 1 calc R U . . .
H21B H 0.886966 0.284892 0.140869 0.057 Uiso 1 1 calc R U . . .
H21C H 0.851997 0.415700 0.071773 0.057 Uiso 1 1 calc R U . . .
C22 C 1.0142(6) -0.2346(12) 0.0887(5) 0.034(2) Uani 1 1 d D U . . .

loop_
_atom_site_aniso_label
_atom_site_aniso_U_11
_atom_site_aniso_U_22
_atom_site_aniso_U_33
_atom_site_aniso_U_23
_atom_site_aniso_U_13
_atom_site_aniso_U_12
Ir1 0.01850(18) 0.01818(17) 0.01742(16) 0.00027(14) 0.00081(10) 0.00095(15)
Cl1 0.0274(12) 0.0214(10) 0.0268(10) -0.0029(8) 0.0031(8) -0.0029(8)
F1A 0.051(10) 0.098(16) 0.029(7) 0.001(10) 0.005(6) 0.048(13)
F1B 0.036(8) 0.092(11) 0.044(9) -0.033(9) -0.002(7) 0.007(10)
F2A 0.030(8) 0.106(10) 0.061(8) -0.020(8) 0.014(6) -0.009(8)
F2B 0.040(9) 0.039(7) 0.066(9) 0.008(6) 0.023(7) 0.014(6)
F3A 0.032(6) 0.084(7) 0.045(5) 0.014(5) 0.007(4) 0.038(6)
F3B 0.065(8) 0.060(8) 0.060(7) 0.000(6) 0.034(7) 0.033(7)
N1 0.021(4) 0.012(3) 0.022(3) -0.001(2) 0.002(3) -0.002(3)
C1 0.027(5) 0.029(5) 0.032(5) -0.005(4) 0.006(4) 0.000(4)
C2 0.038(6) 0.028(5) 0.033(5) 0.001(4) 0.012(4) -0.012(4)
C3 0.039(6) 0.046(6) 0.024(4) -0.001(4) 0.003(4) -0.017(5)
C4 0.040(6) 0.030(5) 0.023(4) 0.005(4) -0.009(4) -0.014(4)
C5 0.023(5) 0.020(4) 0.023(4) -0.004(3) 0.003(3) -0.011(3)
C6 0.026(5) 0.024(4) 0.021(4) 0.004(3) -0.007(3) -0.002(4)
C7 0.024(5) 0.022(4) 0.029(4) 0.007(3) -0.005(4) -0.001(4)
C8 0.019(5) 0.023(4) 0.034(4) 0.002(3) -0.005(4) 0.001(3)
C9 0.024(5) 0.016(4) 0.036(5) 0.000(3) -0.001(4) 0.005(4)
C10 0.032(5) 0.019(4) 0.020(4) 0.003(3) 0.000(3) 0.001(4)
C11 0.017(4) 0.015(4) 0.018(4) -0.001(3) -0.001(3) -0.001(3)
C12 0.031(5) 0.026(4) 0.021(4) 0.008(3) 0.003(3) 0.007(4)
C13 0.011(4) 0.021(4) 0.028(4) 0.004(3) 0.000(3) 0.005(3)
C14 0.023(5) 0.030(5) 0.022(4) 0.001(3) -0.004(3) 0.008(4)
C15 0.046(6) 0.019(4) 0.013(4) 0.006(3) -0.001(3) 0.006(4)
C16 0.043(6) 0.017(4) 0.029(4) 0.010(3) 0.013(4) 0.001(4)
C17 0.035(6) 0.024(5) 0.045(5) -0.002(4) -0.010(4) -0.005(4)
C18 0.033(6) 0.027(5) 0.041(5) 0.001(4) 0.012(4) -0.001(4)
C19 0.032(6) 0.032(5) 0.055(6) 0.003(5) -0.016(4) 0.003(5)
C20 0.074(8) 0.039(6) 0.017(4) 0.000(4) -0.006(4) 0.022(5)
C21 0.034(6) 0.035(5) 0.047(5) 0.023(4) 0.018(4) 0.009(4)
C22 0.020(5) 0.045(5) 0.038(5) -0.001(4) 0.004(4) 0.012(4)

loop_
_atom_type_symbol
_atom_type_description
_atom_type_scat_dispersion_real
_atom_type_scat_dispersion_imag
_atom_type_scat_source
C C 0.0033 0.0016 'International Tables Vol C Tables 4.2.6.8 and 6.1.1.4'
H H 0.0000 0.0000 'International Tables Vol C Tables 4.2.6.8 and 6.1.1.4'
N N 0.0061 0.0033 'International Tables Vol C Tables 4.2.6.8 and 6.1.1.4'
F F 0.0171 0.0103 'International Tables Vol C Tables 4.2.6.8 and 6.1.1.4'
Cl Cl 0.1484 0.1585 'International Tables Vol C Tables 4.2.6.8 and 6.1.1.4'
Ir Ir -1.4442 7.9887 'International Tables Vol C Tables 4.2.6.8 and 6.1.1.4'

loop_
_geom_angle_atom_site_label_1
_geom_angle_atom_site_label_2
_geom_angle_atom_site_label_3
_geom_angle
C11 Ir1 N1 78.1(3)
C11 Ir1 C12 114.7(3)
N1 Ir1 C12 104.8(3)
C11 Ir1 C15 114.0(3)
N1 Ir1 C15 166.2(3)
C12 Ir1 C15 64.7(3)
C11 Ir1 C16 97.0(3)
N1 Ir1 C16 137.6(3)
C12 Ir1 C16 38.9(3)
C15 Ir1 C16 38.3(3)
C11 Ir1 C14 152.5(3)
N1 Ir1 C14 129.4(3)
C12 Ir1 C14 63.3(3)
C15 Ir1 C14 38.8(3)
C16 Ir1 C14 63.7(3)
C11 Ir1 C13 152.9(3)
N1 Ir1 C13 103.1(2)
C12 Ir1 C13 38.3(3)
C15 Ir1 C13 63.1(3)
C16 Ir1 C13 63.5(3)
C14 Ir1 C13 36.0(3)
C11 Ir1 Cl1 88.2(2)
N1 Ir1 Cl1 85.96(17)
C12 Ir1 Cl1 156.0(2)
C15 Ir1 Cl1 100.5(2)
C16 Ir1 Cl1 136.3(2)
C14 Ir1 Cl1 93.2(2)
C13 Ir1 Cl1 118.9(2)
C5 N1 C1 119.3(7)
C5 N1 Ir1 117.5(5)
C1 N1 Ir1 123.1(6)
N1 C1 C2 121.1(8)
N1 C1 H1 119.4
C2 C1 H1 119.4
C1 C2 C3 119.3(8)
C1 C2 H2 120.3
C3 C2 H2 120.3
C4 C3 C2 119.7(8)
C4 C3 H3 120.2
C2 C3 H3 120.2
C5 C4 C3 119.1(9)
C5 C4 H4 120.5
C3 C4 H4 120.5
N1 C5 C4 121.4(8)
N1 C5 C6 113.4(7)
C4 C5 C6 125.1(8)
C7 C6 C11 121.8(8)
C7 C6 C5 123.6(7)
C11 C6 C5 114.5(7)
C8 C7 C6 120.1(7)
C8 C7 H7 119.9
C6 C7 H7 119.9
C7 C8 C9 118.9(8)
C7 C8 H8 120.5
C9 C8 H8 120.5
C8 C9 C10 121.0(8)
C8 C9 C22 120.0(8)
C10 C9 C22 119.0(7)
C9 C10 C11 121.8(7)
C9 C10 H10 119.1
C11 C10 H10 119.1
C10 C11 C6 116.2(7)
C10 C11 Ir1 127.6(5)
C6 C11 Ir1 116.2(6)
C16 C12 C13 108.1(7)
C16 C12 C17 125.6(8)
C13 C12 C17 125.2(7)
C16 C12 Ir1 72.0(5)
C13 C12 Ir1 75.4(5)
C17 C12 Ir1 128.1(5)
C14 C13 C12 108.2(7)
C14 C13 C18 127.6(7)
C12 C13 C18 124.1(7)
C14 C13 Ir1 71.5(4)
C12 C13 Ir1 66.2(4)
C18 C13 Ir1 130.5(5)
C13 C14 C15 107.8(7)
C13 C14 C19 127.2(8)
C15 C14 C19 125.0(8)
C13 C14 Ir1 72.5(4)
C15 C14 Ir1 67.0(4)
C19 C14 Ir1 126.0(6)
C16 C15 C14 108.3(7)
C16 C15 C20 127.2(8)
C14 C15 C20 124.2(8)
C16 C15 Ir1 71.9(4)
C14 C15 Ir1 74.2(4)
C20 C15 Ir1 125.2(6)
C15 C16 C12 107.1(8)
C15 C16 C21 127.6(8)
C12 C16 C21 125.3(8)
C15 C16 Ir1 69.9(4)
C12 C16 Ir1 69.1(4)
C21 C16 Ir1 127.7(6)
C12 C17 H17A 109.5
C12 C17 H17B 109.5
H17A C17 H17B 109.5
C12 C17 H17C 109.5
H17A C17 H17C 109.5
H17B C17 H17C 109.5
C13 C18 H18A 109.5
C13 C18 H18B 109.5
H18A C18 H18B 109.5
C13 C18 H18C 109.5
H18A C18 H18C 109.5
H18B C18 H18C 109.5
C14 C19 H19A 109.5
C14 C19 H19B 109.5
H19A C19 H19B 109.5
C14 C19 H19C 109.5
H19A C19 H19C 109.5
H19B C19 H19C 109.5
C15 C20 H20A 109.5
C15 C20 H20B 109.5
H20A C20 H20B 109.5
C15 C20 H20C 109.5
H20A C20 H20C 109.5
H20B C20 H20C 109.5
C16 C21 H21A 109.5
C16 C21 H21B 109.5
H21A C21 H21B 109.5
C16 C21 H21C 109.5
H21A C21 H21C 109.5
H21B C21 H21C 109.5
F1B C22 F3B 72.7(13)
F2A C22 F3A 73.3(11)
F2A C22 F1A 104.6(15)
F3A C22 F1A 126.3(12)
F1B C22 F2B 105.9(14)
F3B C22 F2B 135.8(12)
F1B C22 C9 115.6(14)
F2A C22 C9 114.8(11)
F3B C22 C9 109.8(10)
F3A C22 C9 114.4(8)
F1A C22 C9 114.4(12)
F2B C22 C9 110.0(10)

loop_
_geom_bond_atom_site_label_1
_geom_bond_atom_site_label_2
_geom_bond_distance
Ir1 C11 2.040(8)
Ir1 N1 2.094(6)
Ir1 C12 2.145(9)
Ir1 C15 2.158(7)
Ir1 C16 2.183(8)
Ir1 C14 2.256(8)
Ir1 C13 2.269(7)
Ir1 Cl1 2.410(2)
F1A C22 1.34(2)
F1B C22 1.26(2)
F2A C22 1.296(19)
F2B C22 1.369(9)
F3A C22 1.332(13)
F3B C22 1.331(18)
N1 C5 1.354(10)
N1 C1 1.355(10)
C1 C2 1.377(12)
C1 H1 0.9500
C2 C3 1.379(13)
C2 H2 0.9500
C3 C4 1.378(13)
C3 H3 0.9500
C4 C5 1.377(11)
C4 H4 0.9500
C5 C6 1.479(11)
C6 C7 1.387(11)
C6 C11 1.417(10)
C7 C8 1.378(11)
C7 H7 0.9500
C8 C9 1.381(11)
C8 H8 0.9500
C9 C10 1.383(11)
C9 C22 1.489(12)
C10 C11 1.385(11)
C10 H10 0.9500
C12 C16 1.442(11)
C12 C13 1.455(11)
C12 C17 1.496(11)
C13 C14 1.399(10)
C13 C18 1.496(11)
C14 C15 1.469(12)
C14 C19 1.498(12)
C15 C16 1.423(12)
C15 C20 1.510(11)
C16 C21 1.468(12)
C17 H17A 0.9800
C17 H17B 0.9800
C17 H17C 0.9800
C18 H18A 0.9800
C18 H18B 0.9800
C18 H18C 0.9800
C19 H19A 0.9800
C19 H19B 0.9800
C19 H19C 0.9800
C20 H20A 0.9800
C20 H20B 0.9800
C20 H20C 0.9800
C21 H21A 0.9800
C21 H21B 0.9800
C21 H21C 0.9800

loop_
_geom_torsion_atom_site_label_1
_geom_torsion_atom_site_label_2
_geom_torsion_atom_site_label_3
_geom_torsion_atom_site_label_4
_geom_torsion
C5 N1 C1 C2 3.2(12)
Ir1 N1 C1 C2 -178.9(6)
N1 C1 C2 C3 -3.0(13)
C1 C2 C3 C4 0.9(13)
C2 C3 C4 C5 1.0(13)
C1 N1 C5 C4 -1.3(11)
Ir1 N1 C5 C4 -179.3(6)
C1 N1 C5 C6 175.3(7)
Ir1 N1 C5 C6 -2.7(8)
C3 C4 C5 N1 -0.8(12)
C3 C4 C5 C6 -176.9(8)
N1 C5 C6 C7 -177.7(7)
C4 C5 C6 C7 -1.3(13)
N1 C5 C6 C11 -0.5(10)
C4 C5 C6 C11 175.9(7)
C11 C6 C7 C8 -0.8(12)
C5 C6 C7 C8 176.3(8)
C6 C7 C8 C9 -0.1(12)
C7 C8 C9 C10 0.3(12)
C7 C8 C9 C22 177.5(8)
C8 C9 C10 C11 0.4(12)
C22 C9 C10 C11 -176.9(8)
C9 C10 C11 C6 -1.2(11)
C9 C10 C11 Ir1 179.4(6)
C7 C6 C11 C10 1.4(12)
C5 C6 C11 C10 -175.9(7)
C7 C6 C11 Ir1 -179.2(6)
C5 C6 C11 Ir1 3.5(9)
C16 C12 C13 C14 5.8(9)
C17 C12 C13 C14 174.1(7)
Ir1 C12 C13 C14 -59.3(6)
C16 C12 C13 C18 -171.0(7)
C17 C12 C13 C18 -2.7(12)
Ir1 C12 C13 C18 123.9(7)
C16 C12 C13 Ir1 65.1(6)
C17 C12 C13 Ir1 -126.7(8)
C12 C13 C14 C15 -1.8(9)
C18 C13 C14 C15 174.8(8)
Ir1 C13 C14 C15 -57.9(5)
C12 C13 C14 C19 178.4(8)
C18 C13 C14 C19 -5.0(14)
Ir1 C13 C14 C19 122.3(9)
C12 C13 C14 Ir1 56.1(5)
C18 C13 C14 Ir1 -127.3(8)
C13 C14 C15 C16 -2.9(9)
C19 C14 C15 C16 176.9(8)
Ir1 C14 C15 C16 -64.3(5)
C13 C14 C15 C20 -176.5(7)
C19 C14 C15 C20 3.4(13)
Ir1 C14 C15 C20 122.2(8)
C13 C14 C15 Ir1 61.4(5)
C19 C14 C15 Ir1 -118.8(8)
C14 C15 C16 C12 6.4(9)
C20 C15 C16 C12 179.7(7)
Ir1 C15 C16 C12 -59.4(5)
C14 C15 C16 C21 -171.6(8)
C20 C15 C16 C21 1.8(13)
Ir1 C15 C16 C21 122.6(8)
C14 C15 C16 Ir1 65.8(5)
C20 C15 C16 Ir1 -120.9(8)
C13 C12 C16 C15 -7.5(9)
C17 C12 C16 C15 -175.7(7)
Ir1 C12 C16 C15 59.9(5)
C13 C12 C16 C21 170.5(7)
C17 C12 C16 C21 2.3(13)
Ir1 C12 C16 C21 -122.1(8)
C13 C12 C16 Ir1 -67.4(6)
C17 C12 C16 Ir1 124.4(8)
C8 C9 C22 F1B 134.2(13)
C10 C9 C22 F1B -48.5(15)
C8 C9 C22 F2A -73.0(14)
C10 C9 C22 F2A 104.2(13)
C8 C9 C22 F3B 54.5(15)
C10 C9 C22 F3B -128.2(13)
C8 C9 C22 F3A 9.0(13)
C10 C9 C22 F3A -173.7(10)
C8 C9 C22 F1A 166.0(12)
C10 C9 C22 F1A -16.8(15)
C8 C9 C22 F2B -105.9(11)
C10 C9 C22 F2B 71.4(12)
